data_7220441
loop_
_publ_author_name
'Yang, Yan-Yan'
'Lin, Zu-Jin'
'Liang, Jun'
'Huang, Yuanbiao'
'Cao, Rong'

_publ_section_title
;
 Coordination polymers constructed from a tripodal phosphoryl carboxylate
 ligand: synthesis, structures and physical properties
;
_journal_issue 24
_journal_name_full CrystEngComm
_journal_page_first 4547
_journal_paper_doi 10.1039/C5CE00430F
_journal_volume 17
_journal_year 2015
_chemical_formula_sum 'C78 H48 O14 P2 Zn3'
_chemical_formula_weight 1467.21
_chemical_name_systematic
; 
 ? 
;
_space_group_IT_number 206
_symmetry_cell_setting cubic
_symmetry_space_group_name_Hall '-I 2b 2c 3'
_symmetry_space_group_name_H-M 'I a -3'
_atom_sites_solution_hydrogens geom
_atom_sites_solution_primary direct
_atom_sites_solution_secondary difmap
_audit_creation_method SHELXL-97
_audit_update_record
;
2015-02-02 deposited with the CCDC.
2015-05-08 downloaded from the CCDC.
;
_cell_angle_alpha 90.00
_cell_angle_beta 90.00
_cell_angle_gamma 90.00
_cell_formula_units_Z 8
_cell_length_a 23.3664(3)
_cell_length_b 23.3664(3)
_cell_length_c 23.3664(3)
_cell_measurement_reflns_used 2148
_cell_measurement_temperature 173(2)
_cell_measurement_theta_max 66.7770
_cell_measurement_theta_min 4.6210
_cell_volume 12757.8(3)
_computing_cell_refinement
;
CrysAlisPro, Agilent Technologies,
Version 1.171.37.31 (release 14-01-2014 CrysAlis171 .NET)
(compiled Jan 14 2014,18:38:05)
;
_computing_data_collection
;
CrysAlisPro, Agilent Technologies,
Version 1.171.37.31 (release 14-01-2014 CrysAlis171 .NET)
(compiled Jan 14 2014,18:38:05)
;
_computing_data_reduction
;
CrysAlisPro, Agilent Technologies,
Version 1.171.37.31 (release 14-01-2014 CrysAlis171 .NET)
(compiled Jan 14 2014,18:38:05)
;
_computing_structure_refinement 'SHELXL-97 (Sheldrick, 1997)'
_computing_structure_solution 'SHELXS-97 (Sheldrick, 1990)'
_diffrn_ambient_temperature 173(2)
_diffrn_detector_area_resol_mean 10.5594
_diffrn_measured_fraction_theta_full 0.981
_diffrn_measured_fraction_theta_max 0.981
_diffrn_measurement_device_type 'SuperNova, Dual, Cu at zero, Atlas'
_diffrn_measurement_method '\w scans'
_diffrn_radiation_monochromator graphite
_diffrn_radiation_source 'fine-focus sealed tube'
_diffrn_radiation_type CuK\a
_diffrn_radiation_wavelength 1.54184
_diffrn_reflns_av_R_equivalents 0.0206
_diffrn_reflns_av_sigmaI/netI 0.0222
_diffrn_reflns_limit_h_max 10
_diffrn_reflns_limit_h_min -19
_diffrn_reflns_limit_k_max 28
_diffrn_reflns_limit_k_min -27
_diffrn_reflns_limit_l_max 28
_diffrn_reflns_limit_l_min -17
_diffrn_reflns_number 5643
_diffrn_reflns_theta_full 72.76
_diffrn_reflns_theta_max 72.76
_diffrn_reflns_theta_min 3.78
_exptl_absorpt_coefficient_mu 2.378
_exptl_absorpt_correction_T_max 0.8704
_exptl_absorpt_correction_T_min 0.8325
_exptl_absorpt_correction_type multi-scan
_exptl_absorpt_process_details
;
CrysAlisPro, Agilent Technologies,
Version 1.171.37.31 (release 14-01-2014 CrysAlis171 .NET)
(compiled Jan 14 2014,18:38:05)
Empirical absorption correction using spherical harmonics,
 implemented in SCALE3 ABSPACK scaling algorithm.
;
_exptl_crystal_colour colorless
_exptl_crystal_density_diffrn 1.528
_exptl_crystal_density_method 'not measured'
_exptl_crystal_description block
_exptl_crystal_F_000 5984
_exptl_crystal_size_max 0.08
_exptl_crystal_size_mid 0.07
_exptl_crystal_size_min 0.06
_refine_diff_density_max 0.622
_refine_diff_density_min -0.738
_refine_diff_density_rms 0.100
_refine_ls_extinction_method none
_refine_ls_goodness_of_fit_ref 1.065
_refine_ls_hydrogen_treatment mixed
_refine_ls_matrix_type full
_refine_ls_number_parameters 147
_refine_ls_number_reflns 2085
_refine_ls_number_restraints 0
_refine_ls_restrained_S_all 1.065
_refine_ls_R_factor_all 0.0867
_refine_ls_R_factor_gt 0.0703
_refine_ls_shift/su_max 0.000
_refine_ls_shift/su_mean 0.000
_refine_ls_structure_factor_coef Fsqd
_refine_ls_weighting_details 'calc w=1/[\s^2^(Fo^2^)+(0.1676P)^2^+19.6343P] where P=(Fo^2^+2Fc^2^)/3'
_refine_ls_weighting_scheme calc
_refine_ls_wR_factor_gt 0.2264
_refine_ls_wR_factor_ref 0.2576
_reflns_number_gt 1624
_reflns_number_total 2085
_reflns_threshold_expression >2sigma(I)
_cod_data_source_file c5ce00430f2.cif
_cod_data_source_block 1
_cod_depositor_comments 'Adding full bibliography for 7220441--7220444.cif.'
_cod_original_sg_symbol_H-M Ia-3
_cod_database_code 7220441

loop_
_symmetry_equiv_pos_as_xyz
'x, y, z'
'z, x, y'
'y, z, x'
'-y, -z+1/2, x'
'z, -x, -y+1/2'
'-y+1/2, z, -x'
'-z, -x+1/2, y'
'-z+1/2, x, -y'
'y, -z, -x+1/2'
'-x, -y+1/2, z'
'x, -y, -z+1/2'
'-x+1/2, y, -z'
'x+1/2, y+1/2, z+1/2'
'z+1/2, x+1/2, y+1/2'
'y+1/2, z+1/2, x+1/2'
'-y+1/2, -z+1, x+1/2'
'z+1/2, -x+1/2, -y+1'
'-y+1, z+1/2, -x+1/2'
'-z+1/2, -x+1, y+1/2'
'-z+1, x+1/2, -y+1/2'
'y+1/2, -z+1/2, -x+1'
'-x+1/2, -y+1, z+1/2'
'x+1/2, -y+1/2, -z+1'
'-x+1, y+1/2, -z+1/2'
'-x, -y, -z'
'-z, -x, -y'
'-y, -z, -x'
'y, z-1/2, -x'
'-z, x, y-1/2'
'y-1/2, -z, x'
'z, x-1/2, -y'
'z-1/2, -x, y'
'-y, z, x-1/2'
'x, y-1/2, -z'
'-x, y, z-1/2'
'x-1/2, -y, z'
'-x+1/2, -y+1/2, -z+1/2'
'-z+1/2, -x+1/2, -y+1/2'
'-y+1/2, -z+1/2, -x+1/2'
'y+1/2, z, -x+1/2'
'-z+1/2, x+1/2, y'
'y, -z+1/2, x+1/2'
'z+1/2, x, -y+1/2'
'z, -x+1/2, y+1/2'
'-y+1/2, z+1/2, x'
'x+1/2, y, -z+1/2'
'-x+1/2, y+1/2, z'
'x, -y+1/2, z+1/2'

loop_
_atom_site_label
_atom_site_type_symbol
_atom_site_fract_x
_atom_site_fract_y
_atom_site_fract_z
_atom_site_U_iso_or_equiv
_atom_site_adp_type
_atom_site_occupancy
_atom_site_symmetry_multiplicity
_atom_site_calc_flag
_atom_site_refinement_flags
Zn1 Zn 0.2500 0.7500 0.7500 0.0661(5) Uani 1 6 d S
Zn2 Zn 0.16248(2) 0.66248(2) 0.83753(2) 0.0702(5) Uani 1 3 d S
P1 P 0.42117(5) 0.42117(5) 0.42117(5) 0.0722(7) Uani 1 3 d S
O3 O 0.38434(15) 0.38434(15) 0.38434(15) 0.103(3) Uani 1 3 d S
O1 O 0.18710(19) 0.69397(19) 0.72186(19) 0.0861(11) Uani 1 1 d .
C11 C 0.3792(2) 0.4587(2) 0.4729(2) 0.0690(12) Uani 1 1 d .
C1 C 0.1871(3) 0.6401(3) 0.7265(3) 0.0872(17) Uani 1 1 d .
C10 C 0.3846(2) 0.5169(2) 0.4831(2) 0.0713(13) Uani 1 1 d .
H10 H 0.4120 0.5385 0.4622 0.086 Uiso 1 1 calc R
C8 C 0.3108(2) 0.5138(2) 0.5544(2) 0.0718(13) Uani 1 1 d .
C9 C 0.3515(2) 0.5432(2) 0.5226(2) 0.0720(13) Uani 1 1 d .
H9 H 0.3561 0.5832 0.5288 0.086 Uiso 1 1 calc R
C5 C 0.2741(3) 0.5444(2) 0.5962(3) 0.0800(15) Uani 1 1 d .
C4 C 0.2571(3) 0.6014(3) 0.5871(2) 0.0787(14) Uani 1 1 d .
H4 H 0.2664 0.6193 0.5518 0.094 Uiso 1 1 calc R
C7 C 0.2255(3) 0.5483(3) 0.6857(3) 0.096(2) Uani 1 1 d .
H7 H 0.2139 0.5291 0.7196 0.115 Uiso 1 1 calc R
C2 C 0.2126(3) 0.6049(3) 0.6793(3) 0.0819(15) Uani 1 1 d .
C13 C 0.3063(3) 0.4548(3) 0.5442(3) 0.096(2) Uani 1 1 d .
H13 H 0.2795 0.4331 0.5657 0.115 Uiso 1 1 calc R
C12 C 0.3390(3) 0.4278(3) 0.5047(4) 0.096(2) Uani 1 1 d .
H12 H 0.3347 0.3879 0.4986 0.115 Uiso 1 1 calc R
C3 C 0.2273(3) 0.6321(3) 0.6280(2) 0.0816(15) Uani 1 1 d .
H3 H 0.2170 0.6709 0.6214 0.098 Uiso 1 1 calc R
C6 C 0.2549(3) 0.5185(3) 0.6445(4) 0.099(2) Uani 1 1 d .
H6 H 0.2620 0.4788 0.6500 0.119 Uiso 1 1 calc R
O2 O 0.1711(2) 0.61249(19) 0.7705(2) 0.0947(14) Uani 1 1 d .

loop_
_atom_site_aniso_label
_atom_site_aniso_U_11
_atom_site_aniso_U_22
_atom_site_aniso_U_33
_atom_site_aniso_U_23
_atom_site_aniso_U_13
_atom_site_aniso_U_12
Zn1 0.0661(5) 0.0661(5) 0.0661(5) 0.0146(3) 0.0146(3) -0.0146(3)
Zn2 0.0702(5) 0.0702(5) 0.0702(5) 0.0163(3) 0.0163(3) -0.0163(3)
P1 0.0722(7) 0.0722(7) 0.0722(7) -0.0166(5) -0.0166(5) -0.0166(5)
O3 0.103(3) 0.103(3) 0.103(3) -0.032(2) -0.032(2) -0.032(2)
O1 0.088(3) 0.089(3) 0.081(2) 0.011(2) 0.004(2) -0.024(2)
C11 0.056(2) 0.074(3) 0.077(3) -0.007(2) -0.009(2) -0.014(2)
C1 0.091(4) 0.089(4) 0.081(3) 0.006(3) 0.011(3) -0.030(3)
C10 0.069(3) 0.066(3) 0.079(3) -0.005(2) -0.007(2) -0.019(2)
C8 0.073(3) 0.070(3) 0.072(3) -0.001(2) -0.006(2) -0.018(2)
C9 0.076(3) 0.063(3) 0.077(3) 0.000(2) -0.011(3) -0.018(2)
C5 0.088(3) 0.068(3) 0.084(3) 0.001(3) -0.003(3) -0.020(3)
C4 0.094(4) 0.080(3) 0.063(3) 0.007(3) -0.010(3) -0.006(3)
C7 0.105(4) 0.079(4) 0.103(4) 0.024(3) 0.031(4) -0.017(3)
C2 0.086(4) 0.081(3) 0.080(3) 0.007(3) 0.007(3) -0.022(3)
C13 0.091(4) 0.075(3) 0.122(5) -0.003(4) 0.021(4) -0.024(3)
C12 0.089(4) 0.066(3) 0.134(6) -0.016(3) 0.010(4) -0.024(3)
C3 0.097(4) 0.078(3) 0.069(3) 0.003(3) -0.011(3) -0.007(3)
C6 0.108(5) 0.066(3) 0.123(5) 0.019(4) 0.033(4) -0.010(3)
O2 0.116(3) 0.082(2) 0.086(3) 0.006(2) 0.035(2) -0.031(2)

loop_
_atom_type_symbol
_atom_type_description
_atom_type_scat_dispersion_real
_atom_type_scat_dispersion_imag
_atom_type_scat_source
C C 0.0181 0.0091 'International Tables Vol C Tables 4.2.6.8 and 6.1.1.4'
H H 0.0000 0.0000 'International Tables Vol C Tables 4.2.6.8 and 6.1.1.4'
O O 0.0492 0.0322 'International Tables Vol C Tables 4.2.6.8 and 6.1.1.4'
P P 0.2955 0.4335 'International Tables Vol C Tables 4.2.6.8 and 6.1.1.4'
Zn Zn -1.5491 0.6778 'International Tables Vol C Tables 4.2.6.8 and 6.1.1.4'

loop_
_geom_angle_atom_site_label_1
_geom_angle_atom_site_label_2
_geom_angle_atom_site_label_3
_geom_angle
_geom_angle_site_symmetry_1
_geom_angle_site_symmetry_3
O1 Zn1 O1 88.71(17) 33_656 37_566
O1 Zn1 O1 91.29(17) 33_656 .
O1 Zn1 O1 180.00(19) 37_566 .
O1 Zn1 O1 91.29(17) 33_656 20_556
O1 Zn1 O1 91.29(17) 37_566 20_556
O1 Zn1 O1 88.71(17) . 20_556
O1 Zn1 O1 88.71(17) 33_656 32_565
O1 Zn1 O1 88.71(17) 37_566 32_565
O1 Zn1 O1 91.29(17) . 32_565
O1 Zn1 O1 180.00(19) 20_556 32_565
O1 Zn1 O1 180.000(1) 33_656 21_465
O1 Zn1 O1 91.29(17) 37_566 21_465
O1 Zn1 O1 88.71(17) . 21_465
O1 Zn1 O1 88.71(17) 20_556 21_465
O1 Zn1 O1 91.29(17) 32_565 21_465
O3 Zn2 O2 100.14(11) 16 20_556
O3 Zn2 O2 100.14(11) 16 .
O2 Zn2 O2 116.97(6) 20_556 .
O3 Zn2 O2 100.14(11) 16 21_465
O2 Zn2 O2 116.97(6) 20_556 21_465
O2 Zn2 O2 116.97(6) . 21_465
O3 P1 C11 110.92(15) . 2
O3 P1 C11 110.92(15) . 3
C11 P1 C11 107.98(16) 2 3
O3 P1 C11 110.92(15) . .
C11 P1 C11 107.98(16) 2 .
C11 P1 C11 107.98(16) 3 .
P1 O3 Zn2 180.0(6) . 17_455
C1 O1 Zn1 127.0(4) . .
C10 C11 C12 118.5(5) . .
C10 C11 P1 123.2(4) . .
C12 C11 P1 118.3(4) . .
O1 C1 O2 125.1(7) . .
O1 C1 C2 119.0(5) . .
O2 C1 C2 115.7(6) . .
C9 C10 C11 120.7(5) . .
C9 C8 C13 116.6(5) . .
C9 C8 C5 120.5(5) . .
C13 C8 C5 122.8(5) . .
C10 C9 C8 122.1(5) . .
C6 C5 C4 117.1(6) . .
C6 C5 C8 121.5(6) . .
C4 C5 C8 121.4(5) . .
C3 C4 C5 122.0(5) . .
C2 C7 C6 121.8(6) . .
C7 C2 C3 118.7(6) . .
C7 C2 C1 122.7(6) . .
C3 C2 C1 118.5(6) . .
C12 C13 C8 122.0(6) . .
C13 C12 C11 120.1(6) . .
C4 C3 C2 118.6(6) . .
C5 C6 C7 121.4(6) . .
C1 O2 Zn2 112.0(4) . .

loop_
_geom_bond_atom_site_label_1
_geom_bond_atom_site_label_2
_geom_bond_distance
_geom_bond_site_symmetry_2
Zn1 O1 2.075(4) 33_656
Zn1 O1 2.075(4) 37_566
Zn1 O1 2.075(4) .
Zn1 O1 2.075(4) 20_556
Zn1 O1 2.075(4) 32_565
Zn1 O1 2.075(4) 21_465
Zn2 O3 1.895(6) 16
Zn2 O2 1.963(5) 20_556
Zn2 O2 1.963(5) .
Zn2 O2 1.963(5) 21_465
P1 O3 1.491(6) .
P1 C11 1.787(6) 2
P1 C11 1.787(6) 3
P1 C11 1.787(6) .
O3 Zn2 1.895(6) 17_455
O1 C1 1.263(8) .
C11 C10 1.386(7) .
C11 C12 1.397(8) .
C1 O2 1.271(7) .
C1 C2 1.500(9) .
C10 C9 1.354(8) .
C8 C9 1.388(8) .
C8 C13 1.403(8) .
C8 C5 1.484(9) .
C5 C6 1.358(9) .
C5 C4 1.405(8) .
C4 C3 1.384(9) .
C7 C2 1.363(9) .
C7 C6 1.373(10) .
C2 C3 1.401(8) .
C13 C12 1.354(10) .
